data_1561078
loop_
_publ_author_name
'Yadav, Priyanka'
'Patel, Vatsa'
'Ballabh, Amar'

_publ_section_title
;
 Role of S&#x2026;O non-bonded interaction in controlling supramolecular
 assemblies in a new series of 2-aminobenzothiazole based organic salts/
 co-crystals
;
_journal_name_full 'Journal of Solid State Chemistry'
_journal_page_first 231
_journal_page_last 238
_journal_paper_doi 10.1016/j.jssc.2018.04.015
_journal_volume 263
_journal_year 2018
_chemical_formula_moiety 'C7 H6 N2 S, C8 H8 O2'
_chemical_formula_sum 'C15 H14 N2 O2 S'
_chemical_formula_weight 286.34
_space_group_crystal_system monoclinic
_space_group_IT_number 14
_space_group_name_Hall '-P 2ybc'
_space_group_name_H-M_alt 'P 1 21/c 1'
_atom_sites_solution_hydrogens mixed
_atom_sites_solution_primary direct
_cell_angle_alpha 90
_cell_angle_beta 91.4732(15)
_cell_angle_gamma 90
_cell_formula_units_Z 4
_cell_length_a 8.66534(17)
_cell_length_b 8.26694(13)
_cell_length_c 19.7644(3)
_cell_measurement_reflns_used 8976
_cell_measurement_temperature 293
_cell_measurement_theta_max 75.2970
_cell_measurement_theta_min 4.4690
_cell_volume 1415.37(4)
_computing_cell_refinement
;
CrysAlisPro, Agilent Technologies,
Version 1.171.36.28 (release 01-02-2013 CrysAlis171 .NET)
(compiled Feb  1 2013,16:14:44)
;
_computing_data_collection
;
CrysAlisPro, Agilent Technologies,
Version 1.171.36.28 (release 01-02-2013 CrysAlis171 .NET)
(compiled Feb  1 2013,16:14:44)
;
_computing_data_reduction
;
CrysAlisPro, Agilent Technologies,
Version 1.171.36.28 (release 01-02-2013 CrysAlis171 .NET)
(compiled Feb  1 2013,16:14:44)
;
_computing_molecular_graphics 'Olex2 (Dolomanov et al., 2009)'
_computing_publication_material 'Olex2 (Dolomanov et al., 2009)'
_computing_structure_refinement 'ShelXL (Sheldrick, 2015)'
_computing_structure_solution 'ShelXS (Sheldrick, 2008)'
_diffrn_ambient_temperature 293
_diffrn_detector 'CCD plate'
_diffrn_detector_area_resol_mean 8.0851
_diffrn_detector_type Eos
_diffrn_measured_fraction_theta_full 0.998
_diffrn_measured_fraction_theta_max 0.997
_diffrn_measurement_details
;
#__ type_ start__ end____ width___ exp.time_
  1 omega -113.00  -53.00   1.0000   10.0000
omega____ theta____ kappa____ phi______ frames
    -      -26.0714  178.0000   30.0000 60

#__ type_ start__ end____ width___ exp.time_
  2 omega  -14.00   12.00   1.0000   10.0000
omega____ theta____ kappa____ phi______ frames
    -      -26.0714  -77.0000  150.0000 26

#__ type_ start__ end____ width___ exp.time_
  3 omega  -90.00  -40.00   1.0000   10.0000
omega____ theta____ kappa____ phi______ frames
    -      -26.0714  -77.0000  150.0000 50

#__ type_ start__ end____ width___ exp.time_
  4 omega  -45.00   46.00   1.0000   10.0000
omega____ theta____ kappa____ phi______ frames
    -      -26.0714   38.0000   30.0000 91

#__ type_ start__ end____ width___ exp.time_
  5 omega  -21.00    5.00   1.0000    1.0000
omega____ theta____ kappa____ phi______ frames
    -      -72.5000   25.0000   60.0000 26

#__ type_ start__ end____ width___ exp.time_
  6 omega -102.00  -45.00   1.0000    1.0000
omega____ theta____ kappa____ phi______ frames
    -      -72.5000  138.0000  120.0000 57

#__ type_ start__ end____ width___ exp.time_
  7 omega  -33.00    7.00   1.0000    1.0000
omega____ theta____ kappa____ phi______ frames
    -      -72.5000   32.0000  -30.0000 40

#__ type_ start__ end____ width___ exp.time_
  8 omega -148.00  -44.00   1.0000    1.0000
omega____ theta____ kappa____ phi______ frames
    -      -72.5000  -54.0000 -180.0000 104

#__ type_ start__ end____ width___ exp.time_
  9 omega  -50.00    8.00   1.0000    1.0000
omega____ theta____ kappa____ phi______ frames
    -      -72.5000   25.0000 -180.0000 58

#__ type_ start__ end____ width___ exp.time_
 10 omega   96.00  149.00   1.0000    1.0000
omega____ theta____ kappa____ phi______ frames
    -       75.0357  178.0000 -180.0000 53

#__ type_ start__ end____ width___ exp.time_
 11 omega  105.00  153.00   1.0000    1.0000
omega____ theta____ kappa____ phi______ frames
    -       75.0357  111.0000   30.0000 48

#__ type_ start__ end____ width___ exp.time_
 12 omega  113.00  156.00   1.0000    1.0000
omega____ theta____ kappa____ phi______ frames
    -       75.0357  111.0000  150.0000 43

#__ type_ start__ end____ width___ exp.time_
 13 omega   68.00   93.00   1.0000    1.0000
omega____ theta____ kappa____ phi______ frames
    -       75.0357  178.0000   60.0000 25

#__ type_ start__ end____ width___ exp.time_
 14 omega   84.00  110.00   1.0000    1.1100
omega____ theta____ kappa____ phi______ frames
    -      124.0000 -104.0000  -90.0000 26

#__ type_ start__ end____ width___ exp.time_
 15 omega   45.00   76.00   1.0000    1.1100
omega____ theta____ kappa____ phi______ frames
    -      124.0000  -32.0000 -120.0000 31

#__ type_ start__ end____ width___ exp.time_
 16 omega   65.00  103.00   1.0000    1.1100
omega____ theta____ kappa____ phi______ frames
    -      124.0000  -21.0000    0.0000 38

#__ type_ start__ end____ width___ exp.time_
 17 omega   72.00  104.00   1.0000    1.1100
omega____ theta____ kappa____ phi______ frames
    -      124.0000  -50.0000 -162.1985 32

#__ type_ start__ end____ width___ exp.time_
 18 omega   63.00  102.00   1.0000    1.1100
omega____ theta____ kappa____ phi______ frames
    -      124.0000 -104.0000   60.0000 39

#__ type_ start__ end____ width___ exp.time_
 19 omega   53.00   85.00   1.0000    1.1100
omega____ theta____ kappa____ phi______ frames
    -      124.0000  -54.0000  -90.0000 32

#__ type_ start__ end____ width___ exp.time_
 20 omega   87.00  166.00   1.0000    1.1100
omega____ theta____ kappa____ phi______ frames
    -      124.0000  138.0000  150.0000 79

#__ type_ start__ end____ width___ exp.time_
 21 omega  108.00  178.00   1.0000    1.1100
omega____ theta____ kappa____ phi______ frames
    -      124.0000   43.0000  -30.0000 70

#__ type_ start__ end____ width___ exp.time_
 22 omega  102.00  128.00   1.0000    1.1100
omega____ theta____ kappa____ phi______ frames
    -      124.0000 -157.0000   89.0000 26

#__ type_ start__ end____ width___ exp.time_
 23 omega  132.00  177.00   1.0000    1.1100
omega____ theta____ kappa____ phi______ frames
    -      124.0000  138.0000  -30.0000 45

#__ type_ start__ end____ width___ exp.time_
 24 omega   42.00   91.00   1.0000    1.1100
omega____ theta____ kappa____ phi______ frames
    -      124.0000 -104.0000   90.0000 49

#__ type_ start__ end____ width___ exp.time_
 25 omega   56.00   99.00   1.0000    1.1100
omega____ theta____ kappa____ phi______ frames
    -      124.0000 -157.0000   89.0000 43

#__ type_ start__ end____ width___ exp.time_
 26 omega   83.00  113.00   1.0000    1.1100
omega____ theta____ kappa____ phi______ frames
    -      124.0000 -104.0000  -60.0000 30

#__ type_ start__ end____ width___ exp.time_
 27 omega   47.00   94.00   1.0000    1.1100
omega____ theta____ kappa____ phi______ frames
    -      124.0000  -43.0000  150.0000 47

#__ type_ start__ end____ width___ exp.time_
 28 omega  100.00  126.00   1.0000    1.1100
omega____ theta____ kappa____ phi______ frames
    -      124.0000   65.0000  -90.0000 26

#__ type_ start__ end____ width___ exp.time_
 29 omega  146.00  178.00   1.0000    1.1100
omega____ theta____ kappa____ phi______ frames
    -      124.0000   65.0000  -90.0000 32

#__ type_ start__ end____ width___ exp.time_
 30 omega   90.00  115.00   1.0000    1.1100
omega____ theta____ kappa____ phi______ frames
    -      124.0000  138.0000    0.0000 25

#__ type_ start__ end____ width___ exp.time_
 31 omega   64.00   90.00   1.0000    1.1100
omega____ theta____ kappa____ phi______ frames
    -      124.0000 -104.0000    0.0000 26

#__ type_ start__ end____ width___ exp.time_
 32 omega   46.00   76.00   1.0000    1.1100
omega____ theta____ kappa____ phi______ frames
    -      124.0000  -21.0000   60.0000 30

#__ type_ start__ end____ width___ exp.time_
 33 omega   55.00   89.00   1.0000    1.1100
omega____ theta____ kappa____ phi______ frames
    -      124.0000  -21.0000   90.0000 34

#__ type_ start__ end____ width___ exp.time_
 34 omega   47.00   80.00   1.0000    1.1100
omega____ theta____ kappa____ phi______ frames
    -      124.0000  -43.0000 -150.0000 33

#__ type_ start__ end____ width___ exp.time_
 35 omega   57.00   83.00   1.0000    1.1100
omega____ theta____ kappa____ phi______ frames
    -      124.0000  -32.0000   90.0000 26

#__ type_ start__ end____ width___ exp.time_
 36 omega   77.00  108.00   1.0000    1.1100
omega____ theta____ kappa____ phi______ frames
    -      124.0000 -104.0000  120.0000 31

#__ type_ start__ end____ width___ exp.time_
 37 omega   92.00  136.00   1.0000    1.1100
omega____ theta____ kappa____ phi______ frames
    -      124.0000   65.0000   60.0000 44

#__ type_ start__ end____ width___ exp.time_
 38 omega  130.00  163.00   1.0000    1.1100
omega____ theta____ kappa____ phi______ frames
    -      124.0000  138.0000    0.0000 33

#__ type_ start__ end____ width___ exp.time_
 39 omega -100.00    6.00   1.0000   10.0000
omega____ theta____ kappa____ phi______ frames
    -      -26.0714  -57.0000  -30.0000 106

#__ type_ start__ end____ width___ exp.time_
 40 omega -106.00  -52.00   1.0000   10.0000
omega____ theta____ kappa____ phi______ frames
    -      -26.0714 -157.0000   89.0000 54

#__ type_ start__ end____ width___ exp.time_
 41 omega -100.00    6.00   1.0000   10.0000
omega____ theta____ kappa____ phi______ frames
    -      -26.0714  -57.0000 -120.0000 106

#__ type_ start__ end____ width___ exp.time_
 42 omega -100.00    6.00   1.0000   10.0000
omega____ theta____ kappa____ phi______ frames
    -      -26.0714  -57.0000   90.0000 106

#__ type_ start__ end____ width___ exp.time_
 43 omega -148.00  -37.00   1.0000    1.0000
omega____ theta____ kappa____ phi______ frames
    -      -72.5000  -50.0000   90.0000 111

#__ type_ start__ end____ width___ exp.time_
 44 omega -146.00  -39.00   1.0000    1.0000
omega____ theta____ kappa____ phi______ frames
    -      -72.5000  -64.0000   30.0000 107

#__ type_ start__ end____ width___ exp.time_
 45 omega -146.00  -39.00   1.0000    1.0000
omega____ theta____ kappa____ phi______ frames
    -      -72.5000  -64.0000  -90.0000 107

#__ type_ start__ end____ width___ exp.time_
 46 omega   35.00  154.00   1.0000    1.0000
omega____ theta____ kappa____ phi______ frames
    -       75.0357   77.0000 -180.0000 119

#__ type_ start__ end____ width___ exp.time_
 47 omega   39.00  151.00   1.0000    1.0000
omega____ theta____ kappa____ phi______ frames
    -       75.0357   50.0000    0.0000 112

#__ type_ start__ end____ width___ exp.time_
 48 omega   -4.00  115.00   1.0000    1.0000
omega____ theta____ kappa____ phi______ frames
    -       75.0357  -77.0000 -150.0000 119

#__ type_ start__ end____ width___ exp.time_
 49 omega  100.00  157.00   1.0000    1.0000
omega____ theta____ kappa____ phi______ frames
    -       75.0357  111.0000  120.0000 57

#__ type_ start__ end____ width___ exp.time_
 50 omega  100.00  157.00   1.0000    1.0000
omega____ theta____ kappa____ phi______ frames
    -       75.0357  111.0000 -150.0000 57

#__ type_ start__ end____ width___ exp.time_
 51 omega   83.00  178.00   1.0000    1.1100
omega____ theta____ kappa____ phi______ frames
    -      124.0000   43.0000   30.0000 95

#__ type_ start__ end____ width___ exp.time_
 52 omega   83.00  178.00   1.0000    1.1100
omega____ theta____ kappa____ phi______ frames
    -      124.0000   43.0000 -150.0000 95

#__ type_ start__ end____ width___ exp.time_
 53 omega   68.00  178.00   1.0000    1.1100
omega____ theta____ kappa____ phi______ frames
    -      124.0000   32.0000  150.0000 110

#__ type_ start__ end____ width___ exp.time_
 54 omega   83.00  178.00   1.0000    1.1100
omega____ theta____ kappa____ phi______ frames
    -      124.0000   43.0000  -60.0000 95

#__ type_ start__ end____ width___ exp.time_
 55 omega   42.00  170.00   1.0000    1.1100
omega____ theta____ kappa____ phi______ frames
    -      124.0000  -89.0000 -180.0000 128

#__ type_ start__ end____ width___ exp.time_
 56 omega   84.00  178.00   1.0000    1.1100
omega____ theta____ kappa____ phi______ frames
    -      124.0000   77.0000  150.0000 94

#__ type_ start__ end____ width___ exp.time_
 57 omega   43.00   90.00   1.0000    1.1100
omega____ theta____ kappa____ phi______ frames
    -      124.0000  -32.0000  -90.0000 47

#__ type_ start__ end____ width___ exp.time_
 58 omega   46.00   96.00   1.0000    1.1100
omega____ theta____ kappa____ phi______ frames
    -      124.0000  -43.0000    0.0000 50

#__ type_ start__ end____ width___ exp.time_
 59 omega   68.00  178.00   1.0000    1.1100
omega____ theta____ kappa____ phi______ frames
    -      124.0000   32.0000    0.0000 110

#__ type_ start__ end____ width___ exp.time_
 60 omega   68.00  178.00   1.0000    1.1100
omega____ theta____ kappa____ phi______ frames
    -      124.0000   32.0000   90.0000 110

#__ type_ start__ end____ width___ exp.time_
 61 omega   42.00  103.00   1.0000    1.1100
omega____ theta____ kappa____ phi______ frames
    -      124.0000  -21.0000 -150.0000 61

#__ type_ start__ end____ width___ exp.time_
 62 omega   68.00  178.00   1.0000    1.1100
omega____ theta____ kappa____ phi______ frames
    -      124.0000   32.0000  -90.0000 110

#__ type_ start__ end____ width___ exp.time_
 63 omega   49.00  111.00   1.0000    1.1100
omega____ theta____ kappa____ phi______ frames
    -      124.0000  -54.0000   60.0000 62
;
_diffrn_measurement_device 'four-circle diffractometer'
_diffrn_measurement_device_type 'Xcalibur, Eos, Gemini'
_diffrn_measurement_method '\w scans'
_diffrn_orient_matrix_UB_11 0.0339031000
_diffrn_orient_matrix_UB_12 -0.0534604000
_diffrn_orient_matrix_UB_13 0.0735576000
_diffrn_orient_matrix_UB_21 0.0329327000
_diffrn_orient_matrix_UB_22 0.1770163000
_diffrn_orient_matrix_UB_23 0.0200509000
_diffrn_orient_matrix_UB_31 -0.1714124000
_diffrn_orient_matrix_UB_32 0.0234284000
_diffrn_orient_matrix_UB_33 0.0163280000
_diffrn_radiation_collimation 0.8
_diffrn_radiation_monochromator graphite
_diffrn_radiation_probe x-ray
_diffrn_radiation_type CuK\a
_diffrn_radiation_wavelength 1.54184
_diffrn_radiation_xray_symbol Mo
_diffrn_reflns_av_R_equivalents 0.0365
_diffrn_reflns_av_unetI/netI 0.0216
_diffrn_reflns_Laue_measured_fraction_full 0.998
_diffrn_reflns_Laue_measured_fraction_max 0.997
_diffrn_reflns_limit_h_max 8
_diffrn_reflns_limit_h_min -10
_diffrn_reflns_limit_k_max 10
_diffrn_reflns_limit_k_min -10
_diffrn_reflns_limit_l_max 24
_diffrn_reflns_limit_l_min -24
_diffrn_reflns_number 15185
_diffrn_reflns_point_group_measured_fraction_full 0.998
_diffrn_reflns_point_group_measured_fraction_max 0.997
_diffrn_reflns_theta_full 67.684
_diffrn_reflns_theta_max 75.442
_diffrn_reflns_theta_min 4.476
_diffrn_source 'fine-focus sealed X-ray tube'
_diffrn_source_target Mo
_diffrn_source_type 'Enhance (Mo) X-ray source'
_exptl_absorpt_coefficient_mu 2.058
_exptl_absorpt_correction_T_max 1.00000
_exptl_absorpt_correction_T_min 0.35978
_exptl_absorpt_correction_type multi-scan
_exptl_absorpt_process_details
;
CrysAlisPro, Agilent Technologies,
Version 1.171.36.28 (release 01-02-2013 CrysAlis171 .NET)
(compiled Feb  1 2013,16:14:44)
Empirical absorption correction using spherical harmonics,
 implemented in SCALE3 ABSPACK scaling algorithm.
;
_exptl_crystal_colour 'clear white'
_exptl_crystal_colour_lustre clear
_exptl_crystal_colour_primary white
_exptl_crystal_density_diffrn 1.344
_exptl_crystal_description needle
_exptl_crystal_F_000 600
_exptl_crystal_size_max 0.31
_exptl_crystal_size_mid 0.28
_exptl_crystal_size_min 0.25
_refine_diff_density_max 0.266
_refine_diff_density_min -0.528
_refine_diff_density_rms 0.083
_refine_ls_extinction_coef .
_refine_ls_extinction_method none
_refine_ls_goodness_of_fit_ref 1.043
_refine_ls_hydrogen_treatment mixed
_refine_ls_matrix_type full
_refine_ls_number_parameters 194
_refine_ls_number_reflns 2927
_refine_ls_number_restraints 0
_refine_ls_restrained_S_all 1.043
_refine_ls_R_factor_all 0.0482
_refine_ls_R_factor_gt 0.0462
_refine_ls_shift/su_max 0.001
_refine_ls_shift/su_mean 0.000
_refine_ls_structure_factor_coef Fsqd
_refine_ls_weighting_details 'w=1/[\s^2^(Fo^2^)+(0.0813P)^2^+0.2463P] where P=(Fo^2^+2Fc^2^)/3'
_refine_ls_weighting_scheme calc
_refine_ls_wR_factor_gt 0.1255
_refine_ls_wR_factor_ref 0.1281
_reflns_Friedel_coverage 0.000
_reflns_Friedel_fraction_full .
_reflns_Friedel_fraction_max .
_reflns_number_gt 2707
_reflns_number_total 2927
_reflns_threshold_expression 'I > 2\s(I)'
_cod_data_source_file JSSC-2018-263-231.cif
_cod_data_source_block BTzA12
_cod_depositor_comments
;
The following automatic conversions were performed:

data item '_diffrn_radiation_probe' value 'X-ray' was changed to
'x-ray' in accordance with the built-in table derived from the CIF
Core dictionary named 'cif_core.dic' version 2.4.5 last updated on
2014-11-21.

Automatic conversion script
Id: cif_fix_values 8369 2020-08-20 11:38:08Z andrius 
;
_cod_database_code 1561078
_chemical_oxdiff_formula 'C H N O'
_shelx_space_group_comment
;
The symmetry employed for this shelxl refinement is uniquely defined
by the following loop, which should always be used as a source of
symmetry information in preference to the above space-group names.
They are only intended as comments.
;
_reflns_odcompleteness_completeness 93.65
_reflns_odcompleteness_iscentric 1
_reflns_odcompleteness_theta 80.95
_olex2_refinement_description
;
1. Fixed Uiso
 At 1.2 times of:
  All C(H) groups
 At 1.5 times of:
  All C(H,H,H) groups
2.a Aromatic/amide H refined with riding coordinates:
 C12(H12), C13(H13), C16(H16), C7(H7), C15(H15), C5(H5), C6(H6), C4(H4)
2.b Idealised Me refined as rotating group:
 C20(H20A,H20B,H20C)
;

loop_
_space_group_symop_operation_xyz
'x, y, z'
'-x, y+1/2, -z+1/2'
'-x, -y, -z'
'x, -y-1/2, z-1/2'

loop_
_atom_site_label
_atom_site_type_symbol
_atom_site_fract_x
_atom_site_fract_y
_atom_site_fract_z
_atom_site_U_iso_or_equiv
_atom_site_adp_type
_atom_site_occupancy
_atom_site_site_symmetry_order
_atom_site_calc_flag
_atom_site_refinement_flags_posn
_atom_site_refinement_flags_adp
_atom_site_refinement_flags_occupancy
_atom_site_disorder_assembly
_atom_site_disorder_group
S9 S 0.33062(5) 0.17057(5) 0.23686(2) 0.05399(17) Uani 1 1 d . . . . .
O19 O 1.09643(15) 0.86156(15) 0.43409(6) 0.0560(3) Uani 1 1 d . . . . .
N2 N 0.26944(16) -0.01547(16) 0.33871(6) 0.0463(3) Uani 1 1 d . . . . .
O18 O 0.97609(16) 0.72709(17) 0.35130(5) 0.0598(3) Uani 1 1 d . . . . .
C17 C 0.99342(18) 0.75805(18) 0.41168(7) 0.0439(3) Uani 1 1 d . . . . .
C3 C 0.42128(19) 0.03552(18) 0.34853(7) 0.0447(3) Uani 1 1 d . . . . .
C11 C 0.89958(17) 0.68310(17) 0.46489(7) 0.0419(3) Uani 1 1 d . . . . .
C12 C 0.9155(2) 0.7316(2) 0.53196(8) 0.0521(4) Uani 1 1 d . . . . .
H12 H 0.9844 0.8137 0.5438 0.063 Uiso 1 1 calc R . . . .
C1 C 0.20904(19) 0.04355(19) 0.28252(7) 0.0464(3) Uani 1 1 d . . . . .
C13 C 0.8292(2) 0.6583(2) 0.58105(9) 0.0562(4) Uani 1 1 d . . . . .
H13 H 0.8400 0.6926 0.6257 0.067 Uiso 1 1 calc R . . . .
C16 C 0.79686(19) 0.5597(2) 0.44826(8) 0.0521(4) Uani 1 1 d . . . . .
H16 H 0.7852 0.5260 0.4035 0.063 Uiso 1 1 calc R . . . .
C7 C 0.6256(2) 0.1957(2) 0.30007(10) 0.0625(5) Uani 1 1 d . . . . .
H7 H 0.6616 0.2613 0.2657 0.075 Uiso 1 1 calc R . . . .
N10 N 0.0659(2) 0.0105(2) 0.26009(9) 0.0659(4) Uani 1 1 d . . . . .
C15 C 0.7119(2) 0.4869(2) 0.49807(9) 0.0571(4) Uani 1 1 d . . . . .
H15 H 0.6434 0.4043 0.4864 0.069 Uiso 1 1 calc R . . . .
C8 C 0.4756(2) 0.13707(19) 0.29777(8) 0.0480(4) Uani 1 1 d . . . . .
C14 C 0.72691(19) 0.5348(2) 0.56514(8) 0.0512(4) Uani 1 1 d . . . . .
C5 C 0.6671(2) 0.0554(3) 0.40597(10) 0.0673(5) Uani 1 1 d . . . . .
H5 H 0.7324 0.0295 0.4424 0.081 Uiso 1 1 calc R . . . .
C20 C 0.6349(3) 0.4545(3) 0.61950(11) 0.0702(5) Uani 1 1 d . . . . .
H20A H 0.7034 0.4195 0.6555 0.105 Uiso 1 1 calc GR . . . .
H20B H 0.5810 0.3628 0.6007 0.105 Uiso 1 1 calc GR . . . .
H20C H 0.5617 0.5302 0.6368 0.105 Uiso 1 1 calc GR . . . .
C6 C 0.7201(2) 0.1547(3) 0.35441(11) 0.0699(5) Uani 1 1 d . . . . .
H6 H 0.8207 0.1937 0.3568 0.084 Uiso 1 1 calc R . . . .
C4 C 0.5183(2) -0.0049(2) 0.40327(8) 0.0570(4) Uani 1 1 d . . . . .
H4 H 0.4834 -0.0716 0.4375 0.068 Uiso 1 1 calc R . . . .
H10A H 0.010(3) -0.052(3) 0.2839(13) 0.082(8) Uiso 1 1 d . . . . .
H10B H 0.033(3) 0.057(3) 0.2263(12) 0.062(6) Uiso 1 1 d . . . . .
H19 H 1.155(3) 0.904(3) 0.3992(14) 0.093(8) Uiso 1 1 d . . . . .

loop_
_atom_site_aniso_label
_atom_site_aniso_U_11
_atom_site_aniso_U_22
_atom_site_aniso_U_33
_atom_site_aniso_U_23
_atom_site_aniso_U_13
_atom_site_aniso_U_12
S9 0.0661(3) 0.0581(3) 0.0380(2) 0.01072(15) 0.00634(17) -0.00400(17)
O19 0.0684(8) 0.0604(7) 0.0393(6) -0.0010(5) 0.0053(5) -0.0219(6)
N2 0.0544(7) 0.0498(7) 0.0349(6) 0.0035(5) 0.0033(5) -0.0047(5)
O18 0.0683(8) 0.0752(8) 0.0359(5) -0.0021(5) -0.0006(5) -0.0182(6)
C17 0.0480(8) 0.0454(7) 0.0382(7) 0.0001(6) 0.0001(6) 0.0003(6)
C3 0.0543(8) 0.0424(7) 0.0377(7) -0.0019(6) 0.0055(6) -0.0020(6)
C11 0.0438(7) 0.0416(7) 0.0404(7) 0.0008(5) 0.0026(6) 0.0033(6)
C12 0.0625(10) 0.0481(8) 0.0460(8) -0.0063(6) 0.0074(7) -0.0073(7)
C1 0.0545(8) 0.0480(8) 0.0369(7) 0.0026(6) 0.0070(6) 0.0011(6)
C13 0.0716(11) 0.0554(9) 0.0423(8) -0.0071(6) 0.0140(7) -0.0011(8)
C16 0.0543(9) 0.0588(9) 0.0432(8) -0.0026(7) -0.0003(6) -0.0084(7)
C7 0.0684(11) 0.0648(10) 0.0550(10) -0.0009(8) 0.0122(8) -0.0179(9)
N10 0.0585(9) 0.0850(12) 0.0537(9) 0.0206(8) -0.0058(7) -0.0081(8)
C15 0.0516(9) 0.0595(10) 0.0604(10) -0.0007(8) 0.0054(7) -0.0117(7)
C8 0.0582(9) 0.0476(8) 0.0385(7) -0.0017(6) 0.0073(6) -0.0039(7)
C14 0.0509(8) 0.0480(8) 0.0554(9) 0.0049(7) 0.0157(7) 0.0076(7)
C5 0.0670(11) 0.0746(12) 0.0595(10) -0.0048(9) -0.0115(8) -0.0037(9)
C20 0.0728(12) 0.0712(12) 0.0680(12) 0.0079(9) 0.0289(10) -0.0027(10)
C6 0.0604(11) 0.0797(13) 0.0698(12) -0.0112(10) 0.0026(9) -0.0162(9)
C4 0.0684(11) 0.0594(9) 0.0430(8) 0.0044(7) -0.0039(7) -0.0055(8)

loop_
_atom_type_symbol
_atom_type_description
_atom_type_scat_dispersion_real
_atom_type_scat_dispersion_imag
_atom_type_scat_source
C C 0.0181 0.0091 'International Tables Vol C Tables 4.2.6.8 and 6.1.1.4'
H H 0.0000 0.0000 'International Tables Vol C Tables 4.2.6.8 and 6.1.1.4'
N N 0.0311 0.0180 'International Tables Vol C Tables 4.2.6.8 and 6.1.1.4'
O O 0.0492 0.0322 'International Tables Vol C Tables 4.2.6.8 and 6.1.1.4'
S S 0.3331 0.5567 'International Tables Vol C Tables 4.2.6.8 and 6.1.1.4'

loop_
_geom_angle_atom_site_label_1
_geom_angle_atom_site_label_2
_geom_angle_atom_site_label_3
_geom_angle
_geom_angle_site_symmetry_1
_geom_angle_site_symmetry_3
C8 S9 C1 88.93(7) . .
C17 O19 H19 111.9(16) . .
C1 N2 C3 111.20(13) . .
O19 C17 C11 114.60(12) . .
O18 C17 O19 122.17(14) . .
O18 C17 C11 123.23(14) . .
N2 C3 C8 114.62(14) . .
N2 C3 C4 125.83(14) . .
C4 C3 C8 119.55(16) . .
C12 C11 C17 120.92(14) . .
C16 C11 C17 119.98(13) . .
C16 C11 C12 119.08(14) . .
C11 C12 H12 119.9 . .
C13 C12 C11 120.11(16) . .
C13 C12 H12 119.9 . .
N2 C1 S9 115.28(12) . .
N2 C1 N10 123.58(15) . .
N10 C1 S9 121.14(13) . .
C12 C13 H13 119.3 . .
C12 C13 C14 121.34(16) . .
C14 C13 H13 119.3 . .
C11 C16 H16 120.0 . .
C15 C16 C11 120.10(15) . .
C15 C16 H16 120.0 . .
C8 C7 H7 120.7 . .
C6 C7 H7 120.7 . .
C6 C7 C8 118.52(17) . .
C1 N10 H10A 118.6(17) . .
C1 N10 H10B 118.6(16) . .
H10A N10 H10B 123(2) . .
C16 C15 H15 119.4 . .
C16 C15 C14 121.19(16) . .
C14 C15 H15 119.4 . .
C3 C8 S9 109.95(12) . .
C7 C8 S9 128.80(13) . .
C7 C8 C3 121.25(16) . .
C13 C14 C15 118.18(15) . .
C13 C14 C20 120.69(17) . .
C15 C14 C20 121.13(17) . .
C6 C5 H5 119.7 . .
C4 C5 H5 119.7 . .
C4 C5 C6 120.55(19) . .
C14 C20 H20A 109.5 . .
C14 C20 H20B 109.5 . .
C14 C20 H20C 109.5 . .
H20A C20 H20B 109.5 . .
H20A C20 H20C 109.5 . .
H20B C20 H20C 109.5 . .
C7 C6 C5 120.98(19) . .
C7 C6 H6 119.5 . .
C5 C6 H6 119.5 . .
C3 C4 H4 120.4 . .
C5 C4 C3 119.14(17) . .
C5 C4 H4 120.4 . .

loop_
_geom_bond_atom_site_label_1
_geom_bond_atom_site_label_2
_geom_bond_distance
_geom_bond_site_symmetry_2
S9 C1 1.7538(16) .
S9 C8 1.7399(17) .
O19 C17 1.3057(19) .
O19 H19 0.93(3) .
N2 C3 1.390(2) .
N2 C1 1.3097(19) .
O18 C17 1.2260(18) .
C17 C11 1.481(2) .
C3 C8 1.399(2) .
C3 C4 1.394(2) .
C11 C12 1.388(2) .
C11 C16 1.388(2) .
C12 H12 0.9300 .
C12 C13 1.381(2) .
C1 N10 1.334(2) .
C13 H13 0.9300 .
C13 C14 1.382(3) .
C16 H16 0.9300 .
C16 C15 1.382(2) .
C7 H7 0.9300 .
C7 C8 1.387(3) .
C7 C6 1.376(3) .
N10 H10A 0.86(3) .
N10 H10B 0.81(2) .
C15 H15 0.9300 .
C15 C14 1.386(2) .
C14 C20 1.508(2) .
C5 H5 0.9300 .
C5 C6 1.396(3) .
C5 C4 1.382(3) .
C20 H20A 0.9600 .
C20 H20B 0.9600 .
C20 H20C 0.9600 .
C6 H6 0.9300 .
C4 H4 0.9300 .
